data_7058034
loop_
_publ_author_name
'Xu, Lei'
'Jiang, Liping'
'Li, Shasha'
'Zhang, Guofang'
'Zhang, Weiqiang'
'Gao, Ziwei'

_publ_section_title
;
 Unexpected formation and conversion: role of substituents of 1,3-ynones
 in the reactivity and product distribution during their reactions with
 Ru3(CO)12
;
_journal_issue 3
_journal_name_full 'New Journal of Chemistry'
_journal_page_first 1478
_journal_paper_doi 10.1039/C8NJ05573D
_journal_volume 43
_journal_year 2019
_chemical_formula_sum 'C16 H3 O13 Ru4'
_chemical_formula_weight 807.46
_space_group_crystal_system monoclinic
_space_group_IT_number 14
_space_group_name_Hall '-P 2yn'
_space_group_name_H-M_alt 'P 1 21/n 1'
_symmetry_space_group_name_Hall '-P 2yn'
_symmetry_space_group_name_H-M 'P 1 21/n 1'
_atom_sites_solution_hydrogens geom
_audit_creation_method SHELXL-2014/7
_audit_update_record
;
2018-09-03 deposited with the CCDC.
2018-12-06 downloaded from the CCDC.
;
_cell_angle_alpha 90
_cell_angle_beta 91.786(9)
_cell_angle_gamma 90
_cell_formula_units_Z 4
_cell_length_a 13.736(4)
_cell_length_b 10.403(3)
_cell_length_c 15.643(5)
_cell_measurement_reflns_used 62356
_cell_measurement_temperature 153(2)
_cell_measurement_theta_max 26.43
_cell_measurement_theta_min 2.35
_cell_volume 2234.2(12)
_computing_structure_refinement 'SHELXL-2014/7 (Sheldrick, 2014)'
_diffrn_ambient_temperature 153(2)
_diffrn_measured_fraction_theta_full 0.992
_diffrn_measured_fraction_theta_max 0.993
_diffrn_measurement_device_type 'Bruker SMART CCD area-detector'
_diffrn_radiation_type MoK\a
_diffrn_radiation_wavelength 0.71073
_diffrn_reflns_av_R_equivalents 0.0408
_diffrn_reflns_av_unetI/netI 0.0138
_diffrn_reflns_Laue_measured_fraction_full 0.992
_diffrn_reflns_Laue_measured_fraction_max 0.993
_diffrn_reflns_limit_h_max 16
_diffrn_reflns_limit_h_min -16
_diffrn_reflns_limit_k_max 12
_diffrn_reflns_limit_k_min -11
_diffrn_reflns_limit_l_max 19
_diffrn_reflns_limit_l_min -19
_diffrn_reflns_number 77373
_diffrn_reflns_point_group_measured_fraction_full 0.992
_diffrn_reflns_point_group_measured_fraction_max 0.993
_diffrn_reflns_theta_full 25.242
_diffrn_reflns_theta_max 25.999
_diffrn_reflns_theta_min 2.351
_exptl_absorpt_coefficient_mu 2.716
_exptl_absorpt_correction_type multi-scan
_exptl_absorpt_process_details sadabs
_exptl_crystal_colour colorless
_exptl_crystal_density_diffrn 2.400
_exptl_crystal_description block
_exptl_crystal_F_000 1516
_exptl_crystal_size_max 0.160
_exptl_crystal_size_mid 0.130
_exptl_crystal_size_min 0.110
_exptl_transmission_factor_max 0.7454
_exptl_transmission_factor_min 0.4951
_refine_diff_density_max 0.815
_refine_diff_density_min -0.678
_refine_diff_density_rms 0.095
_refine_ls_extinction_method none
_refine_ls_goodness_of_fit_ref 1.147
_refine_ls_hydrogen_treatment constr
_refine_ls_matrix_type full
_refine_ls_number_parameters 298
_refine_ls_number_reflns 4354
_refine_ls_number_restraints 0
_refine_ls_restrained_S_all 1.147
_refine_ls_R_factor_all 0.0176
_refine_ls_R_factor_gt 0.0168
_refine_ls_shift/su_max 0.001
_refine_ls_shift/su_mean 0.000
_refine_ls_structure_factor_coef Fsqd
_refine_ls_weighting_details 'w=1/[\s^2^(Fo^2^)+(0.0190P)^2^+2.1849P] where P=(Fo^2^+2Fc^2^)/3'
_refine_ls_weighting_scheme calc
_refine_ls_wR_factor_gt 0.0411
_refine_ls_wR_factor_ref 0.0416
_reflns_Friedel_coverage 0.000
_reflns_number_gt 4199
_reflns_number_total 4354
_reflns_threshold_expression 'I > 2\s(I)'
_cod_data_source_file c8nj05573d2.cif
_cod_data_source_block 2_CCDC1
_cod_depositor_comments 'Adding full bibliography for 7058027--7058034.cif.'
_cod_original_cell_volume 2234.3(11)
_cod_database_code 7058034
_shelx_shelxl_version_number 2014/7
_shelx_space_group_comment
;
The symmetry employed for this shelxl refinement is uniquely defined
by the following loop, which should always be used as a source of
symmetry information in preference to the above space-group names.
They are only intended as comments.
;
_shelx_estimated_absorpt_t_min 0.670
_shelx_estimated_absorpt_t_max 0.754

loop_
_space_group_symop_operation_xyz
'x, y, z'
'-x+1/2, y+1/2, -z+1/2'
'-x, -y, -z'
'x-1/2, -y-1/2, z-1/2'

loop_
_atom_site_label
_atom_site_type_symbol
_atom_site_fract_x
_atom_site_fract_y
_atom_site_fract_z
_atom_site_U_iso_or_equiv
_atom_site_adp_type
_atom_site_occupancy
_atom_site_site_symmetry_order
_atom_site_calc_flag
_atom_site_refinement_flags_posn
_atom_site_refinement_flags_adp
Ru1 Ru 1.03426(2) 0.08691(2) 0.25878(2) 0.01451(5) Uani 1 1 d . .
Ru2 Ru 0.93258(2) 0.21978(2) 0.13085(2) 0.01807(5) Uani 1 1 d . .
Ru3 Ru 0.97143(2) 0.25850(2) 0.37644(2) 0.01676(5) Uani 1 1 d . .
Ru4 Ru 1.06334(2) 0.35105(2) 0.23340(2) 0.01805(5) Uani 1 1 d . .
O1 O 0.79010(12) 0.00403(16) 0.28129(13) 0.0338(4) Uani 1 1 d . .
O2 O 0.97170(15) -0.15825(19) 0.35030(13) 0.0431(5) Uani 1 1 d . .
O3 O 1.08910(17) -0.0737(2) 0.10502(12) 0.0466(5) Uani 1 1 d . .
O4 O 1.24160(12) 0.08630(19) 0.33561(12) 0.0371(4) Uani 1 1 d . .
O5 O 1.08278(16) 0.2189(2) -0.00768(13) 0.0507(6) Uani 1 1 d . .
O6 O 0.80171(14) 0.0029(2) 0.06020(13) 0.0425(5) Uani 1 1 d . .
O7 O 0.82986(14) 0.44003(19) 0.03697(13) 0.0412(5) Uani 1 1 d . .
O8 O 0.90761(16) 0.5198(2) 0.44361(18) 0.0658(8) Uani 1 1 d . .
O9 O 1.15504(13) 0.23058(18) 0.48890(12) 0.0342(4) Uani 1 1 d . .
O10 O 0.86405(17) 0.0838(2) 0.49800(13) 0.0550(6) Uani 1 1 d . .
O11 O 1.24663(17) 0.2766(2) 0.1385(2) 0.0698(8) Uani 1 1 d . .
O12 O 1.02643(15) 0.6061(2) 0.14157(18) 0.0598(7) Uani 1 1 d . .
O13 O 1.1868(2) 0.4876(3) 0.36937(16) 0.0789(9) Uani 1 1 d . .
C1 C 0.71120(18) 0.2055(3) 0.2852(2) 0.0474(8) Uani 1 1 d . .
H1A H 0.7313 0.2954 0.2797 0.071 Uiso 1 1 calc R U
H1B H 0.6623 0.1849 0.2403 0.071 Uiso 1 1 calc R U
H1C H 0.6832 0.1923 0.3414 0.071 Uiso 1 1 calc R U
C2 C 0.79808(15) 0.1195(2) 0.27651(14) 0.0200(4) Uani 1 1 d . .
C3 C 0.89614(14) 0.1806(2) 0.26264(12) 0.0153(4) Uani 1 1 d . .
C4 C 0.91260(14) 0.3199(2) 0.25206(13) 0.0170(4) Uani 1 1 d . .
C5 C 0.99123(17) -0.0666(2) 0.31503(15) 0.0252(5) Uani 1 1 d . .
C6 C 1.06721(18) -0.0088(2) 0.16013(15) 0.0271(5) Uani 1 1 d . .
C7 C 1.16425(17) 0.0848(2) 0.30673(15) 0.0243(5) Uani 1 1 d . .
C8 C 1.02666(19) 0.2180(3) 0.04376(16) 0.0326(6) Uani 1 1 d . .
C9 C 0.84974(17) 0.0836(2) 0.08362(15) 0.0269(5) Uani 1 1 d . .
C10 C 0.86555(18) 0.3550(2) 0.07076(15) 0.0281(5) Uani 1 1 d . .
C11 C 0.92984(18) 0.4197(3) 0.42319(17) 0.0342(6) Uani 1 1 d . .
C12 C 1.08660(17) 0.2409(2) 0.44716(14) 0.0229(5) Uani 1 1 d . .
C13 C 0.90347(19) 0.1516(3) 0.45374(15) 0.0324(6) Uani 1 1 d . .
C14 C 1.1783(2) 0.3045(3) 0.1729(2) 0.0408(7) Uani 1 1 d . .
C15 C 1.04031(16) 0.5119(3) 0.17636(18) 0.0331(6) Uani 1 1 d . .
C16 C 1.1394(2) 0.4323(3) 0.32087(18) 0.0412(7) Uani 1 1 d . .

loop_
_atom_site_aniso_label
_atom_site_aniso_U_11
_atom_site_aniso_U_22
_atom_site_aniso_U_33
_atom_site_aniso_U_23
_atom_site_aniso_U_13
_atom_site_aniso_U_12
Ru1 0.01391(8) 0.01417(9) 0.01546(8) -0.00108(6) 0.00088(6) 0.00214(6)
Ru2 0.01702(9) 0.02083(10) 0.01630(9) 0.00120(6) -0.00061(6) 0.00233(6)
Ru3 0.01578(9) 0.01705(9) 0.01751(9) -0.00552(6) 0.00158(6) -0.00120(6)
Ru4 0.01173(8) 0.01647(9) 0.02600(10) 0.00290(7) 0.00163(6) -0.00176(6)
O1 0.0246(8) 0.0201(9) 0.0569(11) -0.0038(8) 0.0048(8) -0.0080(7)
O2 0.0470(12) 0.0315(11) 0.0505(12) 0.0198(9) -0.0026(9) -0.0071(9)
O3 0.0712(14) 0.0419(12) 0.0271(9) -0.0127(8) 0.0056(9) 0.0181(10)
O4 0.0182(9) 0.0460(11) 0.0465(11) -0.0110(9) -0.0072(8) 0.0121(8)
O5 0.0520(13) 0.0658(15) 0.0357(11) 0.0132(10) 0.0231(10) 0.0188(11)
O6 0.0383(10) 0.0417(11) 0.0470(11) -0.0179(9) -0.0080(9) -0.0060(9)
O7 0.0412(11) 0.0367(11) 0.0449(11) 0.0115(9) -0.0114(9) 0.0110(9)
O8 0.0465(13) 0.0521(14) 0.0972(19) -0.0520(14) -0.0253(12) 0.0247(11)
O9 0.0324(10) 0.0377(10) 0.0318(9) -0.0072(8) -0.0096(8) 0.0100(8)
O10 0.0596(14) 0.0759(17) 0.0299(10) 0.0051(10) 0.0101(10) -0.0352(12)
O11 0.0444(13) 0.0456(14) 0.123(2) 0.0058(14) 0.0536(15) 0.0054(11)
O12 0.0347(11) 0.0434(13) 0.1012(19) 0.0431(13) 0.0030(11) 0.0042(9)
O13 0.0881(19) 0.096(2) 0.0509(14) 0.0099(14) -0.0233(13) -0.0689(18)
C1 0.0147(11) 0.0321(14) 0.096(3) 0.0118(15) 0.0134(13) -0.0007(10)
C2 0.0166(10) 0.0202(11) 0.0231(10) -0.0008(9) -0.0002(8) -0.0039(8)
C3 0.0132(9) 0.0169(10) 0.0158(9) -0.0023(8) 0.0008(7) -0.0005(8)
C4 0.0135(9) 0.0175(10) 0.0201(10) -0.0006(8) 0.0010(8) -0.0015(8)
C5 0.0245(11) 0.0266(12) 0.0245(11) 0.0003(9) -0.0008(9) 0.0021(9)
C6 0.0319(12) 0.0251(12) 0.0244(11) 0.0012(10) 0.0010(9) 0.0048(10)
C7 0.0248(12) 0.0225(11) 0.0259(11) -0.0038(9) 0.0033(9) 0.0070(9)
C8 0.0351(13) 0.0364(14) 0.0263(12) 0.0078(10) 0.0022(11) 0.0105(11)
C9 0.0267(12) 0.0326(13) 0.0213(11) -0.0029(9) -0.0018(9) 0.0058(10)
C10 0.0258(12) 0.0335(13) 0.0248(11) 0.0001(10) -0.0030(9) -0.0005(10)
C11 0.0223(12) 0.0404(15) 0.0393(14) -0.0209(12) -0.0093(10) 0.0061(10)
C12 0.0270(12) 0.0205(11) 0.0215(11) -0.0049(9) 0.0034(9) 0.0032(9)
C13 0.0323(13) 0.0458(16) 0.0191(11) -0.0069(11) 0.0011(10) -0.0113(11)
C14 0.0303(14) 0.0265(13) 0.0667(19) 0.0071(13) 0.0176(13) -0.0023(11)
C15 0.0145(10) 0.0326(14) 0.0524(16) 0.0115(12) 0.0022(10) -0.0035(10)
C16 0.0397(15) 0.0461(17) 0.0374(15) 0.0115(13) -0.0046(12) -0.0245(13)

loop_
_atom_type_symbol
_atom_type_description
_atom_type_scat_dispersion_real
_atom_type_scat_dispersion_imag
_atom_type_scat_source
C C 0.0033 0.0016 'International Tables Vol C Tables 4.2.6.8 and 6.1.1.4'
H H 0.0000 0.0000 'International Tables Vol C Tables 4.2.6.8 and 6.1.1.4'
O O 0.0106 0.0060 'International Tables Vol C Tables 4.2.6.8 and 6.1.1.4'
Ru Ru -1.2594 0.8363 'International Tables Vol C Tables 4.2.6.8 and 6.1.1.4'

loop_
_geom_angle_atom_site_label_1
_geom_angle_atom_site_label_2
_geom_angle_atom_site_label_3
_geom_angle
C6 Ru1 C7 93.97(10)
C6 Ru1 C5 91.19(10)
C7 Ru1 C5 96.17(10)
C6 Ru1 C3 119.72(9)
C7 Ru1 C3 144.32(9)
C5 Ru1 C3 94.59(9)
C6 Ru1 Ru3 168.33(7)
C7 Ru1 Ru3 93.09(7)
C5 Ru1 Ru3 97.27(7)
C3 Ru1 Ru3 51.77(5)
C6 Ru1 Ru2 78.62(7)
C7 Ru1 Ru2 136.94(7)
C5 Ru1 Ru2 126.04(7)
C3 Ru1 Ru2 50.59(5)
Ru3 Ru1 Ru2 89.88(2)
C6 Ru1 Ru4 111.04(7)
C7 Ru1 Ru4 86.06(7)
C5 Ru1 Ru4 157.50(7)
C3 Ru1 Ru4 71.79(6)
Ru3 Ru1 Ru4 60.229(15)
Ru2 Ru1 Ru4 58.715(11)
C8 Ru2 C10 89.01(11)
C8 Ru2 C9 97.06(11)
C10 Ru2 C9 94.69(10)
C8 Ru2 C3 148.92(9)
C10 Ru2 C3 118.83(9)
C9 Ru2 C3 94.26(9)
C8 Ru2 C4 136.87(10)
C10 Ru2 C4 90.24(9)
C9 Ru2 C4 125.97(9)
C3 Ru2 C4 39.57(8)
C8 Ru2 Ru4 88.66(9)
C10 Ru2 Ru4 102.61(8)
C9 Ru2 Ru4 161.88(7)
C3 Ru2 Ru4 72.78(5)
C4 Ru2 Ru4 49.61(5)
C8 Ru2 Ru1 99.99(8)
C10 Ru2 Ru1 160.97(7)
C9 Ru2 Ru1 100.74(7)
C3 Ru2 Ru1 49.33(5)
C4 Ru2 Ru1 71.70(6)
Ru4 Ru2 Ru1 61.252(18)
C13 Ru3 C12 89.41(11)
C13 Ru3 C11 96.32(12)
C12 Ru3 C11 96.54(10)
C13 Ru3 C4 124.17(9)
C12 Ru3 C4 145.32(9)
C11 Ru3 C4 88.71(10)
C13 Ru3 C3 94.12(9)
C12 Ru3 C3 142.93(8)
C11 Ru3 C3 119.61(9)
C4 Ru3 C3 39.55(8)
C13 Ru3 Ru1 102.59(8)
C12 Ru3 Ru1 93.12(7)
C11 Ru3 Ru1 158.83(9)
C4 Ru3 Ru1 72.87(6)
C3 Ru3 Ru1 50.11(5)
C13 Ru3 Ru4 163.12(8)
C12 Ru3 Ru4 96.37(7)
C11 Ru3 Ru4 98.75(9)
C4 Ru3 Ru4 48.99(5)
C3 Ru3 Ru4 71.80(6)
Ru1 Ru3 Ru4 61.373(19)
C16 Ru4 C15 91.48(12)
C16 Ru4 C14 91.43(14)
C15 Ru4 C14 96.70(11)
C16 Ru4 C4 119.09(11)
C15 Ru4 C4 92.84(9)
C14 Ru4 C4 147.77(11)
C16 Ru4 Ru2 169.53(8)
C15 Ru4 Ru2 93.84(8)
C14 Ru4 Ru2 96.88(10)
C4 Ru4 Ru2 51.67(6)
C16 Ru4 Ru3 80.02(8)
C15 Ru4 Ru3 127.23(8)
C14 Ru4 Ru3 135.12(9)
C4 Ru4 Ru3 50.71(6)
Ru2 Ru4 Ru3 89.58(2)
C16 Ru4 Ru1 114.36(9)
C15 Ru4 Ru1 153.88(8)
C14 Ru4 Ru1 86.90(8)
C4 Ru4 Ru1 71.81(6)
Ru2 Ru4 Ru1 60.034(11)
Ru3 Ru4 Ru1 58.398(7)
C2 C1 H1A 109.5
C2 C1 H1B 109.5
H1A C1 H1B 109.5
C2 C1 H1C 109.5
H1A C1 H1C 109.5
H1B C1 H1C 109.5
O1 C2 C1 120.8(2)
O1 C2 C3 120.7(2)
C1 C2 C3 118.5(2)
C4 C3 C2 124.68(18)
C4 C3 Ru1 107.80(13)
C2 C3 Ru1 127.49(15)
C4 C3 Ru2 70.70(11)
C2 C3 Ru2 116.57(13)
Ru1 C3 Ru2 80.09(7)
C4 C3 Ru3 69.97(11)
C2 C3 Ru3 116.11(14)
Ru1 C3 Ru3 78.12(7)
Ru2 C3 Ru3 125.83(9)
C3 C4 Ru4 108.54(13)
C3 C4 Ru3 70.48(11)
Ru4 C4 Ru3 80.30(7)
C3 C4 Ru2 69.73(11)
Ru4 C4 Ru2 78.72(7)
Ru3 C4 Ru2 125.51(10)
O2 C5 Ru1 175.6(2)
O3 C6 Ru1 174.8(2)
O4 C7 Ru1 178.6(2)
O5 C8 Ru2 178.9(3)
O6 C9 Ru2 176.7(2)
O7 C10 Ru2 175.9(2)
O8 C11 Ru3 173.5(3)
O9 C12 Ru3 179.8(2)
O10 C13 Ru3 177.3(3)
O11 C14 Ru4 179.0(3)
O12 C15 Ru4 179.0(3)
O13 C16 Ru4 175.2(2)

loop_
_geom_bond_atom_site_label_1
_geom_bond_atom_site_label_2
_geom_bond_distance
Ru1 C6 1.903(2)
Ru1 C7 1.915(2)
Ru1 C5 1.925(2)
Ru1 C3 2.135(2)
Ru1 Ru3 2.7235(6)
Ru1 Ru2 2.7734(6)
Ru1 Ru4 2.8068(8)
Ru2 C8 1.907(3)
Ru2 C10 1.912(2)
Ru2 C9 1.948(3)
Ru2 C3 2.175(2)
Ru2 C4 2.188(2)
Ru2 Ru4 2.7359(6)
Ru3 C13 1.908(3)
Ru3 C12 1.911(2)
Ru3 C11 1.923(3)
Ru3 C4 2.179(2)
Ru3 C3 2.186(2)
Ru3 Ru4 2.7756(6)
Ru4 C16 1.894(3)
Ru4 C15 1.918(3)
Ru4 C14 1.927(3)
Ru4 C4 2.125(2)
O1 C2 1.209(3)
O2 C5 1.138(3)
O3 C6 1.142(3)
O4 C7 1.141(3)
O5 C8 1.131(3)
O6 C9 1.122(3)
O7 C10 1.134(3)
O8 C11 1.134(3)
O9 C12 1.133(3)
O10 C13 1.138(3)
O11 C14 1.135(3)
O12 C15 1.134(3)
O13 C16 1.141(3)
C1 C2 1.501(3)
C1 H1A 0.9800
C1 H1B 0.9800
C1 H1C 0.9800
C2 C3 1.511(3)
C3 C4 1.477(3)
